data_2016805
loop_
_publ_author_name
'Cin\<ci\'c, Dominik'
'Kaitner, Branko'

_publ_section_title
;
 3-Acetylanilinium bromide, nitrate and dihydrogen phosphate:
 hydrogen-bonding motifs in one, two and three dimensions
;
_journal_coeditor_code GD3241
_journal_issue 10
_journal_name_full 'Acta Crystallographica Section C'
_journal_page_first o561
_journal_page_last o565
_journal_paper_doi 10.1107/S0108270108028771
_journal_volume 64
_journal_year 2008
_chemical_formula_moiety 'C8 H10 N O + , N O3 -'
_chemical_formula_sum 'C8 H10 N2 O4'
_chemical_formula_weight 198.18
_chemical_name_systematic
;
3-acetylanilinium nitrate
;
_space_group_IT_number 62
_symmetry_cell_setting orthorhombic
_symmetry_space_group_name_Hall '-P 2ac 2n'
_symmetry_space_group_name_H-M 'P n m a'
_atom_sites_solution_hydrogens geom
_atom_sites_solution_primary direct
_atom_sites_solution_secondary difmap
_audit_creation_method SHELXL97
_cell_angle_alpha 90.00
_cell_angle_beta 90.00
_cell_angle_gamma 90.00
_cell_formula_units_Z 4
_cell_length_a 16.7754(4)
_cell_length_b 6.6044(2)
_cell_length_c 8.2683(2)
_cell_measurement_reflns_used 3490
_cell_measurement_temperature 295
_cell_measurement_theta_max 25
_cell_measurement_theta_min 4
_cell_volume 916.06(4)
_computing_cell_refinement 'CrysAlisRED (Oxford Diffraction, 2003)'
_computing_data_collection 'CrysAlisCCD (Oxford Diffraction, 2003)'
_computing_data_reduction 'CrysAlisRED (Oxford Diffraction, 2003)'
_computing_molecular_graphics 'ORTEP-3 (Farrugia, 1997)'
_computing_publication_material
;
WinGX (Farrugia, 1999), PARST97 (Nardelli, 1995),
Mercury (Version 1.4; Macrae <i>et al.</i>, 2006) and POVRay
(Persistence of
Vision Team, 2004)
;
_computing_structure_refinement 'SHELXL97 (Sheldrick, 2008)'
_computing_structure_solution 'SHELXS97 (Sheldrick, 2008)'
_diffrn_ambient_temperature 295
_diffrn_measured_fraction_theta_full 0.996
_diffrn_measured_fraction_theta_max 0.996
_diffrn_measurement_device_type 'Oxford Diffraction Xcalibur CCD'
_diffrn_measurement_method \w
_diffrn_radiation_monochromator graphite
_diffrn_radiation_source 'fine-focus sealed tube'
_diffrn_radiation_type MoK\a
_diffrn_radiation_wavelength 0.71073
_diffrn_reflns_av_R_equivalents 0.0199
_diffrn_reflns_av_sigmaI/netI 0.0134
_diffrn_reflns_limit_h_max 21
_diffrn_reflns_limit_h_min -21
_diffrn_reflns_limit_k_max 8
_diffrn_reflns_limit_k_min -8
_diffrn_reflns_limit_l_max 10
_diffrn_reflns_limit_l_min -10
_diffrn_reflns_number 9987
_diffrn_reflns_theta_full 27.00
_diffrn_reflns_theta_max 27.00
_diffrn_reflns_theta_min 3.93
_exptl_absorpt_coefficient_mu 0.117
_exptl_absorpt_correction_T_max 0.98677
_exptl_absorpt_correction_T_min 0.96829
_exptl_absorpt_correction_type analytical
_exptl_absorpt_process_details '(Alcock, 1970)'
_exptl_crystal_colour colourless
_exptl_crystal_density_diffrn 1.437
_exptl_crystal_density_method 'not measured'
_exptl_crystal_description prism
_exptl_crystal_F_000 416
_exptl_crystal_size_max 0.31
_exptl_crystal_size_mid 0.26
_exptl_crystal_size_min 0.13
_refine_diff_density_max 0.222
_refine_diff_density_min -0.161
_refine_ls_extinction_coef 0.029(7)
_refine_ls_extinction_expression Fc^*^=kFc[1+0.001xFc^2^\l^3^/sin(2\q)]^-1/4^
_refine_ls_extinction_method 'SHELXL97 (Sheldrick, 2008)'
_refine_ls_goodness_of_fit_ref 1.124
_refine_ls_hydrogen_treatment constr
_refine_ls_matrix_type full
_refine_ls_number_parameters 85
_refine_ls_number_reflns 1086
_refine_ls_number_restraints 0
_refine_ls_restrained_S_all 1.124
_refine_ls_R_factor_all 0.0528
_refine_ls_R_factor_gt 0.0421
_refine_ls_shift/su_max 0.000
_refine_ls_shift/su_mean 0.000
_refine_ls_structure_factor_coef Fsqd
_refine_ls_weighting_details 'calc w = 1/[\s^2^(Fo^2^)+(0.0669P)^2^+0.2331P] where P=(Fo^2^+2Fc^2^)/3'
_refine_ls_weighting_scheme calc
_refine_ls_wR_factor_gt 0.1146
_refine_ls_wR_factor_ref 0.1288
_reflns_number_gt 824
_reflns_number_total 1086
_reflns_threshold_expression I>2\s(I)
_cod_data_source_file gd3241.cif
_cod_data_source_block II
_cod_original_sg_symbol_H-M 'P nma'
_cod_database_code 2016805
_cod_database_fobs_code 2016805

loop_
_symmetry_equiv_pos_as_xyz
'x, y, z'
'-x+1/2, -y, z+1/2'
'x+1/2, -y+1/2, -z+1/2'
'-x, y+1/2, -z'
'-x, -y, -z'
'x-1/2, y, -z-1/2'
'-x-1/2, y-1/2, z-1/2'
'x, -y-1/2, z'

loop_
_atom_site_type_symbol
_atom_site_label
_atom_site_fract_x
_atom_site_fract_y
_atom_site_fract_z
_atom_site_U_iso_or_equiv
_atom_site_adp_type
_atom_site_calc_flag
_atom_site_refinement_flags
_atom_site_occupancy
N N1 0.24693(11) 0.2500 0.1370(2) 0.0517(5) Uani d S 1
O O1 0.26880(14) 0.2500 -0.0034(2) 0.0873(7) Uani d S 1
O O2 0.23509(8) 0.08846(19) 0.21195(15) 0.0700(4) Uani d . 1
O O3 0.04075(11) 0.2500 1.05502(18) 0.0662(5) Uani d S 1
N N2 0.20049(11) 0.2500 0.5409(2) 0.0522(5) Uani d S 1
H H2A 0.2075 0.2725 0.4357 0.078 Uiso calc PR 0.50
H H2B 0.2213 0.1305 0.5670 0.078 Uiso calc PR 0.50
H H2C 0.2245 0.3471 0.5974 0.078 Uiso calc PR 0.50
C C1 0.01183(12) 0.2500 0.7771(2) 0.0434(5) Uani d S 1
C C2 0.09282(12) 0.2500 0.7382(2) 0.0438(5) Uani d S 1
H H2 0.1312 0.2500 0.8194 0.053 Uiso calc SR 1
C C3 0.11501(12) 0.2500 0.5780(2) 0.0447(5) Uani d S 1
C C4 0.06002(15) 0.2500 0.4548(2) 0.0509(5) Uani d S 1
H H4 0.0764 0.2500 0.3473 0.061 Uiso calc SR 1
C C5 -0.01974(14) 0.2500 0.4938(3) 0.0555(6) Uani d S 1
H H5 -0.0577 0.2500 0.4118 0.067 Uiso calc SR 1
C C6 -0.04419(13) 0.2500 0.6538(3) 0.0498(5) Uani d S 1
H H6 -0.0983 0.2500 0.6786 0.060 Uiso calc SR 1
C C7 -0.01066(13) 0.2500 0.9518(3) 0.0496(5) Uani d S 1
C C8 -0.09734(15) 0.2500 0.9969(3) 0.0676(7) Uani d S 1
H H8A -0.1252 0.1522 0.9322 0.101 Uiso calc PR 0.50
H H8B -0.1194 0.3820 0.9781 0.101 Uiso calc PR 0.50
H H8C -0.1028 0.2158 1.1092 0.101 Uiso calc PR 0.50

loop_
_atom_site_aniso_label
_atom_site_aniso_U_11
_atom_site_aniso_U_22
_atom_site_aniso_U_33
_atom_site_aniso_U_12
_atom_site_aniso_U_13
_atom_site_aniso_U_23
N1 0.0516(10) 0.0543(11) 0.0492(10) 0.000 0.0000(8) 0.000
O1 0.0968(15) 0.1110(18) 0.0543(11) 0.000 0.0234(10) 0.000
O2 0.0943(10) 0.0477(7) 0.0679(8) 0.0028(6) 0.0075(6) 0.0030(6)
O3 0.0651(10) 0.0921(13) 0.0415(8) 0.000 -0.0032(7) 0.000
N2 0.0568(10) 0.0526(10) 0.0471(9) 0.000 0.0057(8) 0.000
C1 0.0486(11) 0.0388(9) 0.0429(10) 0.000 -0.0031(8) 0.000
C2 0.0467(10) 0.0464(10) 0.0384(9) 0.000 -0.0067(8) 0.000
C3 0.0525(11) 0.0384(9) 0.0430(10) 0.000 0.0008(8) 0.000
C4 0.0701(14) 0.0443(10) 0.0383(10) 0.000 -0.0052(9) 0.000
C5 0.0644(14) 0.0525(12) 0.0496(11) 0.000 -0.0194(10) 0.000
C6 0.0482(11) 0.0475(11) 0.0538(12) 0.000 -0.0100(9) 0.000
C7 0.0530(12) 0.0476(11) 0.0480(11) 0.000 -0.0001(9) 0.000
C8 0.0571(13) 0.0794(17) 0.0663(15) 0.000 0.0131(12) 0.000

loop_
_atom_type_symbol
_atom_type_description
_atom_type_scat_dispersion_real
_atom_type_scat_dispersion_imag
_atom_type_scat_source
C C 0.0033 0.0016 'International Tables Vol C Tables 4.2.6.8 and 6.1.1.4'
H H 0.0000 0.0000 'International Tables Vol C Tables 4.2.6.8 and 6.1.1.4'
N N 0.0061 0.0033 'International Tables Vol C Tables 4.2.6.8 and 6.1.1.4'
O O 0.0106 0.0060 'International Tables Vol C Tables 4.2.6.8 and 6.1.1.4'

loop_
_geom_angle_atom_site_label_1
_geom_angle_atom_site_label_2
_geom_angle_atom_site_label_3
_geom_angle_site_symmetry_3
_geom_angle
O1 N1 O2 . 121.39(9)
O1 N1 O2 8_565 121.39(9)
O2 N1 O2 8_565 117.21(18)
C3 N2 H2A . 109.5
C3 N2 H2B . 109.5
H2A N2 H2B . 109.5
C3 N2 H2C . 109.5
H2A N2 H2C . 109.5
H2B N2 H2C . 109.5
C6 C1 C2 . 119.38(19)
C6 C1 C7 . 122.68(19)
C2 C1 C7 . 117.95(18)
C3 C2 C1 . 119.00(18)
C3 C2 H2 . 120.5
C1 C2 H2 . 120.5
C4 C3 C2 . 122.1(2)
C4 C3 N2 . 120.11(18)
C2 C3 N2 . 117.76(18)
C3 C4 C5 . 118.6(2)
C3 C4 H4 . 120.7
C5 C4 H4 . 120.7
C4 C5 C6 . 120.8(2)
C4 C5 H5 . 119.6
C6 C5 H5 . 119.6
C5 C6 C1 . 120.1(2)
C5 C6 H6 . 120.0
C1 C6 H6 . 120.0
O3 C7 C1 . 120.1(2)
O3 C7 C8 . 120.9(2)
C1 C7 C8 . 119.0(2)
C7 C8 H8A . 109.5
C7 C8 H8B . 109.5
H8A C8 H8B . 109.5
C7 C8 H8C . 109.5
H8A C8 H8C . 109.5
H8B C8 H8C . 109.5

loop_
_geom_bond_atom_site_label_1
_geom_bond_atom_site_label_2
_geom_bond_site_symmetry_2
_geom_bond_distance
N1 O1 . 1.217(2)
N1 O2 . 1.2498(15)
N1 O2 8_565 1.2498(15)
O3 C7 . 1.214(3)
N2 C3 . 1.466(3)
N2 H2A . 0.8900
N2 H2B . 0.8900
N2 H2C . 0.8900
C1 C6 . 1.386(3)
C1 C2 . 1.396(3)
C1 C7 . 1.493(3)
C2 C3 . 1.376(3)
C2 H2 . 0.9300
C3 C4 . 1.374(3)
C4 C5 . 1.376(4)
C4 H4 . 0.9300
C5 C6 . 1.385(3)
C5 H5 . 0.9300
C6 H6 . 0.9300
C7 C8 . 1.501(3)
C8 H8A . 0.9600
C8 H8B . 0.9600
C8 H8C . 0.9600

loop_
_geom_hbond_atom_site_label_D
_geom_hbond_atom_site_label_H
_geom_hbond_atom_site_label_A
_geom_hbond_site_symmetry_A
_geom_hbond_distance_DH
_geom_hbond_distance_HA
_geom_hbond_distance_DA
_geom_hbond_angle_DHA
_geom_hbond_publ_flag
N2 H2A O2 . 0.89 2.26 2.979(2) 137 yes
N2 H2A O2 8_565 0.89 2.12 2.979(2) 163 yes
N2 H2B O2 2_555 0.89 2.02 2.857(2) 157 yes
N2 H2C O2 7_666 0.89 1.97 2.857(2) 172 yes
